data_7214931
loop_
_publ_author_name
'Jia, Hong-Li'
'Jia, Ming-Jun'
'Ding, Hong'
'Yu, Jie-Hui'
'Jin, Juan'
'Zhao, Jin-Jing'
'Xu, Ji-Qing'

_publ_section_title
;
 New thiocyanatocadmates with bidentate N-heterocyclic molecules as the
 templating agents: synthesis and structural characterization
;
_journal_issue 23
_journal_name_full CrystEngComm
_journal_page_first 8000
_journal_paper_doi 10.1039/c2ce26164b
_journal_volume 14
_journal_year 2012
_chemical_formula_sum 'C14 H12 Br2 Cd N4 S2'
_chemical_formula_weight 572.62
_chemical_name_systematic
;
?
;
_space_group_IT_number 2
_symmetry_cell_setting triclinic
_symmetry_space_group_name_Hall '-P 1'
_symmetry_space_group_name_H-M 'P -1'
_atom_sites_solution_hydrogens geom
_atom_sites_solution_primary direct
_atom_sites_solution_secondary difmap
_audit_creation_method SHELXL-97
_cell_angle_alpha 103.57(3)
_cell_angle_beta 99.86(3)
_cell_angle_gamma 98.14(3)
_cell_formula_units_Z 2
_cell_length_a 7.3432(15)
_cell_length_b 9.2378(18)
_cell_length_c 14.238(3)
_cell_measurement_temperature 293(2)
_cell_volume 908.2(4)
_computing_cell_refinement PROCESS-AUTO
_computing_data_collection PROCESS-AUTO
_computing_data_reduction PROCESS-AUTO
_computing_structure_refinement 'SHELXL-97 (Sheldrick, 1997)'
_computing_structure_solution 'SHELXS-97 (Sheldrick, 1990)'
_diffrn_ambient_temperature 293(2)
_diffrn_detector_area_resol_mean 10.0
_diffrn_measured_fraction_theta_full 0.990
_diffrn_measured_fraction_theta_max 0.990
_diffrn_measurement_device_type 'Rigaku RAXIS-RAPID'
_diffrn_measurement_method w
_diffrn_radiation_monochromator graphite
_diffrn_radiation_source 'fine-focus sealed tube'
_diffrn_radiation_type MoK\a
_diffrn_radiation_wavelength 0.71073
_diffrn_reflns_av_R_equivalents 0.0296
_diffrn_reflns_av_sigmaI/netI 0.0406
_diffrn_reflns_limit_h_max 9
_diffrn_reflns_limit_h_min -9
_diffrn_reflns_limit_k_max 11
_diffrn_reflns_limit_k_min -11
_diffrn_reflns_limit_l_max 18
_diffrn_reflns_limit_l_min -18
_diffrn_reflns_number 8925
_diffrn_reflns_theta_full 27.47
_diffrn_reflns_theta_max 27.47
_diffrn_reflns_theta_min 3.01
_diffrn_standards_decay_% 0
_diffrn_standards_interval_count 0
_diffrn_standards_number 0
_exptl_absorpt_coefficient_mu 5.834
_exptl_absorpt_correction_T_max 0.369
_exptl_absorpt_correction_T_min 0.232
_exptl_absorpt_correction_type empirical
_exptl_absorpt_process_details
;
Process-auto, Higashi, T.(1995).Program for Absorption Correction.
Rigaku Corporation, Tokyo,Japan.
;
_exptl_crystal_colour YELLOW
_exptl_crystal_density_diffrn 2.094
_exptl_crystal_density_method 'not measured'
_exptl_crystal_description NEEDLE
_exptl_crystal_F_000 548
_exptl_crystal_size_max 0.523
_exptl_crystal_size_mid 0.214
_exptl_crystal_size_min 0.171
_refine_diff_density_max 1.020
_refine_diff_density_min -0.565
_refine_diff_density_rms 0.120
_refine_ls_extinction_method none
_refine_ls_goodness_of_fit_ref 1.121
_refine_ls_hydrogen_treatment constr
_refine_ls_matrix_type full
_refine_ls_number_parameters 208
_refine_ls_number_reflns 4126
_refine_ls_number_restraints 0
_refine_ls_restrained_S_all 1.121
_refine_ls_R_factor_all 0.0418
_refine_ls_R_factor_gt 0.0322
_refine_ls_shift/su_max 0.001
_refine_ls_shift/su_mean 0.000
_refine_ls_structure_factor_coef Fsqd
_refine_ls_weighting_details 'calc w=1/[\s^2^(Fo^2^)+(0.0391P)^2^+0.7805P] where P=(Fo^2^+2Fc^2^)/3'
_refine_ls_weighting_scheme calc
_refine_ls_wR_factor_gt 0.0855
_refine_ls_wR_factor_ref 0.0907
_reflns_number_gt 3458
_reflns_number_total 4126
_reflns_threshold_expression >2sigma(I)
_cod_data_source_file c2ce26164b.txt
_cod_data_source_block 2
_cod_depositor_comments
;
The following automatic conversions were performed:

'_symmetry_cell_setting' value 'TRICLINIC' changed to 'triclinic'
according to
/usr/data/users/saulius/automatic-downloads/retrospective/RSC/lib/dictionaries/cif_core.dic
dictionary named 'cif_core.dic' version 2.4.2 from
2011-04-26.

'_exptl_absorpt_correction_type' value 'EMPIRICAL'
changed to 'empirical' according to
/usr/data/users/saulius/automatic-downloads/retrospective/RSC/lib/dictionaries/cif_core.dic
dictionary named 'cif_core.dic' version 2.4.2 from
2011-04-26.

'_refine_ls_hydrogen_treatment' value 'CONSTR' changed
to 'constr' according to
/usr/data/users/saulius/automatic-downloads/retrospective/RSC/lib/dictionaries/cif_core.dic
dictionary named 'cif_core.dic' version 2.4.2 from 2011-04-26.

Automatic conversion script
Id: cif_fix_values 2281 2013-09-26 08:29:07Z andrius 
;
_cod_original_cell_volume 908.2(3)
_cod_original_sg_symbol_H-M P-1
_cod_database_code 7214931

loop_
_symmetry_equiv_pos_as_xyz
'x, y, z'
'-x, -y, -z'

loop_
_atom_site_label
_atom_site_type_symbol
_atom_site_fract_x
_atom_site_fract_y
_atom_site_fract_z
_atom_site_U_iso_or_equiv
_atom_site_adp_type
_atom_site_occupancy
_atom_site_symmetry_multiplicity
_atom_site_calc_flag
_atom_site_refinement_flags
Cd1 Cd 0.34122(4) 0.46385(3) 0.36317(2) 0.03832(10) Uani 1 1 d .
Br1 Br 0.24860(7) 0.71914(5) 0.35101(3) 0.04395(13) Uani 1 1 d .
Br2 Br 0.70045(6) 0.46690(5) 0.42858(3) 0.03853(12) Uani 1 1 d .
S1 S 0.1258(2) 0.21983(13) 0.36938(9) 0.0539(3) Uani 1 1 d .
S2 S 0.38355(19) 0.14043(13) 0.04321(9) 0.0491(3) Uani 1 1 d .
N1 N 0.6686(5) 1.0805(4) 0.4051(3) 0.0448(9) Uani 1 1 d .
H1A H 0.6571 1.1574 0.4498 0.054 Uiso 1 1 calc R
N2 N 0.8479(5) 0.2343(4) -0.0399(3) 0.0464(9) Uani 1 1 d .
H2A H 0.8651 0.1607 -0.0851 0.056 Uiso 1 1 calc R
N3 N 0.1007(6) -0.0008(4) 0.1925(3) 0.0535(10) Uani 1 1 d .
N4 N 0.3535(6) 0.3691(4) 0.2026(3) 0.0526(10) Uani 1 1 d .
C1 C 0.6088(7) 1.0747(5) 0.3103(4) 0.0525(12) Uani 1 1 d .
H1B H 0.5545 1.1525 0.2931 0.063 Uiso 1 1 calc R
C2 C 0.6274(7) 0.9554(5) 0.2390(3) 0.0475(10) Uani 1 1 d .
H2B H 0.5864 0.9520 0.1729 0.057 Uiso 1 1 calc R
C3 C 0.7063(6) 0.8387(5) 0.2631(3) 0.0382(9) Uani 1 1 d .
C4 C 0.7663(6) 0.8480(5) 0.3631(3) 0.0442(10) Uani 1 1 d .
H4B H 0.8201 0.7714 0.3823 0.053 Uiso 1 1 calc R
C5 C 0.7451(7) 0.9712(5) 0.4328(3) 0.0446(10) Uani 1 1 d .
H5A H 0.7844 0.9783 0.4996 0.053 Uiso 1 1 calc R
C6 C 0.7759(7) 0.3477(5) -0.0665(4) 0.0480(11) Uani 1 1 d .
H6A H 0.7446 0.3465 -0.1329 0.058 Uiso 1 1 calc R
C7 C 0.7491(6) 0.4658(5) 0.0055(4) 0.0456(10) Uani 1 1 d .
H7A H 0.6986 0.5448 -0.0122 0.055 Uiso 1 1 calc R
C8 C 0.7966(6) 0.4681(5) 0.1044(3) 0.0418(10) Uani 1 1 d .
C9 C 0.8697(6) 0.3469(5) 0.1275(3) 0.0463(10) Uani 1 1 d .
H9A H 0.9022 0.3444 0.1930 0.056 Uiso 1 1 calc R
C10 C 0.8934(6) 0.2317(5) 0.0537(4) 0.0469(11) Uani 1 1 d .
H10A H 0.9421 0.1505 0.0692 0.056 Uiso 1 1 calc R
C11 C 0.7254(7) 0.7145(5) 0.1805(4) 0.0483(11) Uani 1 1 d .
H11A H 0.6994 0.7284 0.1173 0.058 Uiso 1 1 calc R
C12 C 0.7750(6) 0.5884(5) 0.1883(4) 0.0456(10) Uani 1 1 d .
H12A H 0.7987 0.5723 0.2510 0.055 Uiso 1 1 calc R
C13 C 0.1132(6) 0.0913(5) 0.2641(3) 0.0398(9) Uani 1 1 d .
C14 C 0.3656(6) 0.2728(5) 0.1364(3) 0.0366(8) Uani 1 1 d .

loop_
_atom_site_aniso_label
_atom_site_aniso_U_11
_atom_site_aniso_U_22
_atom_site_aniso_U_33
_atom_site_aniso_U_23
_atom_site_aniso_U_13
_atom_site_aniso_U_12
Cd1 0.04752(18) 0.03005(16) 0.03356(17) 0.00295(12) 0.00514(13) 0.00834(13)
Br1 0.0587(3) 0.0377(2) 0.0374(2) 0.00909(17) 0.00914(19) 0.0185(2)
Br2 0.0448(2) 0.0367(2) 0.0330(2) 0.00559(16) 0.00854(17) 0.00992(18)
S1 0.0772(8) 0.0390(6) 0.0376(6) -0.0020(5) 0.0229(6) -0.0070(6)
S2 0.0685(7) 0.0408(6) 0.0397(6) 0.0052(5) 0.0219(5) 0.0120(6)
N1 0.051(2) 0.0344(18) 0.044(2) -0.0036(15) 0.0113(17) 0.0138(17)
N2 0.0430(19) 0.0351(18) 0.049(2) -0.0121(16) 0.0111(17) 0.0054(16)
N3 0.071(3) 0.038(2) 0.047(2) -0.0020(17) 0.023(2) 0.0020(19)
N4 0.070(3) 0.045(2) 0.034(2) -0.0008(17) 0.0085(19) 0.005(2)
C1 0.058(3) 0.040(2) 0.058(3) 0.009(2) 0.007(2) 0.017(2)
C2 0.054(3) 0.049(3) 0.036(2) 0.0064(19) 0.005(2) 0.012(2)
C3 0.0348(19) 0.035(2) 0.036(2) -0.0035(17) 0.0081(17) -0.0001(17)
C4 0.048(2) 0.030(2) 0.055(3) 0.0094(19) 0.013(2) 0.0090(19)
C5 0.053(2) 0.045(2) 0.029(2) 0.0028(18) 0.0057(19) 0.007(2)
C6 0.050(2) 0.049(3) 0.041(2) 0.010(2) 0.010(2) 0.001(2)
C7 0.045(2) 0.035(2) 0.059(3) 0.016(2) 0.009(2) 0.009(2)
C8 0.038(2) 0.034(2) 0.051(3) 0.0022(18) 0.0133(19) 0.0052(18)
C9 0.050(2) 0.046(2) 0.036(2) 0.0044(19) 0.0013(19) 0.007(2)
C10 0.045(2) 0.037(2) 0.052(3) 0.0051(19) -0.002(2) 0.010(2)
C11 0.054(3) 0.042(2) 0.042(3) 0.002(2) 0.006(2) 0.010(2)
C12 0.045(2) 0.039(2) 0.048(3) 0.0047(19) 0.010(2) 0.003(2)
C13 0.044(2) 0.0300(19) 0.044(2) 0.0069(18) 0.0148(19) 0.0030(18)
C14 0.040(2) 0.039(2) 0.030(2) 0.0112(17) 0.0042(17) 0.0048(18)

loop_
_atom_type_symbol
_atom_type_description
_atom_type_scat_dispersion_real
_atom_type_scat_dispersion_imag
_atom_type_scat_source
C C 0.0033 0.0016 'International Tables Vol C Tables 4.2.6.8 and 6.1.1.4'
H H 0.0000 0.0000 'International Tables Vol C Tables 4.2.6.8 and 6.1.1.4'
N N 0.0061 0.0033 'International Tables Vol C Tables 4.2.6.8 and 6.1.1.4'
S S 0.1246 0.1234 'International Tables Vol C Tables 4.2.6.8 and 6.1.1.4'
Cd Cd -0.8075 1.2024 'International Tables Vol C Tables 4.2.6.8 and 6.1.1.4'
Br Br -0.2901 2.4595 'International Tables Vol C Tables 4.2.6.8 and 6.1.1.4'

loop_
_geom_angle_atom_site_label_1
_geom_angle_atom_site_label_2
_geom_angle_atom_site_label_3
_geom_angle
_geom_angle_site_symmetry_3
N4 Cd1 Br1 98.62(11) .
N4 Cd1 S1 93.43(12) .
Br1 Cd1 S1 128.02(4) .
N4 Cd1 Br2 93.49(12) .
Br1 Cd1 Br2 117.05(3) .
S1 Cd1 Br2 112.37(4) .
N4 Cd1 Br2 170.21(11) 2_666
Br1 Cd1 Br2 89.33(3) 2_666
S1 Cd1 Br2 77.11(4) 2_666
Br2 Cd1 Br2 87.91(3) 2_666
Cd1 Br2 Cd1 92.09(3) 2_666
C13 S1 Cd1 106.50(15) .
C5 N1 C1 122.0(4) .
C10 N2 C6 122.2(4) .
C14 N4 Cd1 152.8(4) .
N1 C1 C2 119.8(4) .
C1 C2 C3 120.9(4) .
C2 C3 C4 117.8(4) .
C2 C3 C11 117.3(4) .
C4 C3 C11 124.9(4) .
C5 C4 C3 119.3(4) .
N1 C5 C4 120.2(4) .
N2 C6 C7 119.1(4) .
C6 C7 C8 120.5(4) .
C7 C8 C9 117.8(4) .
C7 C8 C12 125.6(4) .
C9 C8 C12 116.7(4) .
C10 C9 C8 119.8(4) .
N2 C10 C9 120.6(4) .
C12 C11 C3 125.9(5) .
C11 C12 C8 124.4(5) .
N3 C13 S1 177.7(4) .
N4 C14 S2 179.1(4) .

loop_
_geom_bond_atom_site_label_1
_geom_bond_atom_site_label_2
_geom_bond_distance
_geom_bond_site_symmetry_2
Cd1 N4 2.271(4) .
Cd1 Br1 2.5806(7) .
Cd1 S1 2.5931(15) .
Cd1 Br2 2.6367(9) .
Cd1 Br2 2.9615(8) 2_666
Br2 Cd1 2.9615(8) 2_666
S1 C13 1.659(4) .
S2 C14 1.618(4) .
N1 C5 1.327(6) .
N1 C1 1.333(6) .
N2 C10 1.323(6) .
N2 C6 1.340(6) .
N3 C13 1.144(5) .
N4 C14 1.160(5) .
C1 C2 1.352(6) .
C2 C3 1.377(6) .
C3 C4 1.395(6) .
C3 C11 1.479(6) .
C4 C5 1.370(6) .
C6 C7 1.373(6) .
C7 C8 1.386(7) .
C8 C9 1.390(6) .
C8 C12 1.476(6) .
C9 C10 1.363(6) .
C11 C12 1.291(6) .
